data_4349148
loop_
_publ_author_name
'H\"arling, Stephan M'
'G\"orls, Helmar'
'Krieck, Sven'
'Westerhausen, Matthias'

_publ_section_title
;
 Potassium-Mediated Hydrophosphorylation of Heterocumulenes with
 Diarylphosphane Oxide and Sulfide.
;
_journal_issue 20
_journal_name_full 'Inorganic chemistry'
_journal_page_first 10741
_journal_page_last 10750
_journal_paper_doi 10.1021/acs.inorgchem.6b01973
_journal_volume 55
_journal_year 2016
_chemical_formula_moiety 'C12 H11 P S'
_chemical_formula_sum 'C12 H11 P S'
_chemical_formula_weight 218.24
_space_group_IT_number 14
_space_group_name_Hall '-P 2ybc'
_space_group_name_H-M_alt 'P 1 21/c 1'
_symmetry_cell_setting monoclinic
_symmetry_space_group_name_Hall '-P 2ybc'
_symmetry_space_group_name_H-M 'P 1 21/c 1'
_atom_sites_solution_hydrogens difmap
_atom_sites_solution_primary direct
_atom_sites_solution_secondary difmap
_audit_creation_method SHELXL-97
_cell_angle_alpha 90
_cell_angle_beta 97.205(1)
_cell_angle_gamma 90
_cell_formula_units_Z 8
_cell_length_a 6.0187(2)
_cell_length_b 32.1086(10)
_cell_length_c 11.2953(4)
_cell_measurement_reflns_used 12551
_cell_measurement_temperature 133(2)
_cell_measurement_theta_max 27.48
_cell_measurement_theta_min 3.12
_cell_volume 2165.60(13)
_computing_cell_refinement DENZO
_computing_data_collection COLLECT
_computing_data_reduction DENZO
_computing_molecular_graphics SHELXTL/PC
_computing_publication_material SHELXL-97
_computing_structure_refinement 'SHELXL-97 (Sheldrick, 2008)'
_computing_structure_solution 'SHELXS-97 (Sheldrick, 2008)'
_diffrn_ambient_temperature 133(2)
_diffrn_measured_fraction_theta_full 0.981
_diffrn_measured_fraction_theta_max 0.981
_diffrn_measurement_device_type KappaCCD
_diffrn_measurement_method 'phi- + omega-scan'
_diffrn_radiation_monochromator graphite
_diffrn_radiation_source 'fine-focus sealed tube'
_diffrn_radiation_type MoK\a
_diffrn_radiation_wavelength 0.71073
_diffrn_reflns_av_R_equivalents 0.0315
_diffrn_reflns_av_sigmaI/netI 0.0310
_diffrn_reflns_limit_h_max 7
_diffrn_reflns_limit_h_min -7
_diffrn_reflns_limit_k_max 41
_diffrn_reflns_limit_k_min -41
_diffrn_reflns_limit_l_max 14
_diffrn_reflns_limit_l_min -13
_diffrn_reflns_number 12551
_diffrn_reflns_theta_full 27.48
_diffrn_reflns_theta_max 27.48
_diffrn_reflns_theta_min 3.12
_exptl_absorpt_coefficient_mu 0.402
_exptl_absorpt_correction_T_max 0.7456
_exptl_absorpt_correction_T_min 0.6372
_exptl_absorpt_correction_type multi-scan
_exptl_absorpt_process_details 'SADABS, Bruker-AXS, 2002'
_exptl_crystal_colour colourless
_exptl_crystal_density_diffrn 1.339
_exptl_crystal_density_method 'not measured'
_exptl_crystal_description prism
_exptl_crystal_F_000 912
_exptl_crystal_size_max 0.106
_exptl_crystal_size_mid 0.106
_exptl_crystal_size_min 0.105
_refine_diff_density_max 0.313
_refine_diff_density_min -0.303
_refine_diff_density_rms 0.056
_refine_ls_extinction_method none
_refine_ls_goodness_of_fit_ref 1.161
_refine_ls_hydrogen_treatment refall
_refine_ls_matrix_type full
_refine_ls_number_parameters 341
_refine_ls_number_reflns 4869
_refine_ls_number_restraints 0
_refine_ls_restrained_S_all 1.161
_refine_ls_R_factor_all 0.0442
_refine_ls_R_factor_gt 0.0377
_refine_ls_shift/su_max 0.001
_refine_ls_shift/su_mean 0.000
_refine_ls_structure_factor_coef Fsqd
_refine_ls_weighting_details 'calc w=1/[\s^2^(Fo^2^)+(0.0133P)^2^+2.4961P] where P=(Fo^2^+2Fc^2^)/3'
_refine_ls_weighting_scheme calc
_refine_ls_wR_factor_gt 0.0858
_refine_ls_wR_factor_ref 0.0892
_reflns_number_gt 4335
_reflns_number_total 4869
_reflns_threshold_expression >2sigma(I)
_cod_data_source_file ic6b01973_si_001.cif
_cod_data_source_block FO5154
_cod_original_cell_volume 2165.60(12)
_cod_original_sg_symbol_H-M 'P 21/c'
_cod_database_code 4349148

loop_
_symmetry_equiv_pos_as_xyz
'x, y, z'
'-x, y+1/2, -z+1/2'
'-x, -y, -z'
'x, -y-1/2, z-1/2'

loop_
_atom_site_label
_atom_site_type_symbol
_atom_site_fract_x
_atom_site_fract_y
_atom_site_fract_z
_atom_site_U_iso_or_equiv
_atom_site_adp_type
_atom_site_occupancy
_atom_site_symmetry_multiplicity
_atom_site_calc_flag
P1A P 0.13217(8) 0.908060(15) 0.04519(4) 0.01562(11) Uani 1 1 d
H1PA H -0.056(4) 0.9035(7) -0.0284(19) 0.016(5) Uiso 1 1 d
S1A S 0.40568(8) 0.903113(16) -0.03079(5) 0.02160(12) Uani 1 1 d
C1A C 0.1031(3) 0.95766(6) 0.11806(16) 0.0160(4) Uani 1 1 d
C2A C 0.2712(3) 0.98744(6) 0.12379(18) 0.0198(4) Uani 1 1 d
H2A H 0.402(4) 0.9822(7) 0.089(2) 0.021(6) Uiso 1 1 d
C3A C 0.2466(4) 1.02505(6) 0.18259(19) 0.0222(4) Uani 1 1 d
H3A H 0.360(4) 1.0460(8) 0.184(2) 0.028(6) Uiso 1 1 d
C4A C 0.0535(4) 1.03291(6) 0.23375(19) 0.0227(4) Uani 1 1 d
H4A H 0.036(4) 1.0582(8) 0.272(2) 0.029(6) Uiso 1 1 d
C5A C -0.1163(4) 1.00331(7) 0.2270(2) 0.0239(4) Uani 1 1 d
H5A H -0.252(4) 1.0089(8) 0.261(2) 0.030(7) Uiso 1 1 d
C6A C -0.0916(3) 0.96561(6) 0.16964(19) 0.0215(4) Uani 1 1 d
H6A H -0.207(4) 0.9453(8) 0.165(2) 0.025(6) Uiso 1 1 d
C7A C 0.0997(3) 0.86869(6) 0.15604(17) 0.0169(4) Uani 1 1 d
C8A C -0.1048(3) 0.84829(6) 0.15665(19) 0.0210(4) Uani 1 1 d
H8A H -0.228(4) 0.8560(7) 0.096(2) 0.023(6) Uiso 1 1 d
C9A C -0.1267(4) 0.81758(7) 0.2419(2) 0.0264(4) Uani 1 1 d
H9A H -0.273(4) 0.8029(8) 0.242(2) 0.034(7) Uiso 1 1 d
C10A C 0.0544(4) 0.80750(7) 0.3249(2) 0.0267(5) Uani 1 1 d
H10A H 0.042(4) 0.7866(8) 0.381(2) 0.031(7) Uiso 1 1 d
C11A C 0.2579(4) 0.82808(7) 0.32482(19) 0.0263(5) Uani 1 1 d
H11A H 0.381(4) 0.8225(8) 0.384(2) 0.033(7) Uiso 1 1 d
C12A C 0.2810(4) 0.85849(6) 0.24045(18) 0.0221(4) Uani 1 1 d
H12A H 0.418(4) 0.8713(7) 0.239(2) 0.022(6) Uiso 1 1 d
P1B P -0.38031(8) 0.660491(15) 0.20691(4) 0.01675(11) Uani 1 1 d
H1PB H -0.542(3) 0.6574(6) 0.2820(16) 0.004(4) Uiso 1 1 d
S1B S -0.07442(9) 0.658686(16) 0.28891(5) 0.02310(12) Uani 1 1 d
C1B C -0.4525(3) 0.70832(6) 0.12750(16) 0.0164(4) Uani 1 1 d
C2B C -0.3053(3) 0.72489(6) 0.05411(18) 0.0210(4) Uani 1 1 d
H2B H -0.168(4) 0.7110(7) 0.0452(19) 0.015(5) Uiso 1 1 d
C3B C -0.3621(4) 0.76067(7) -0.01168(19) 0.0255(4) Uani 1 1 d
H3B H -0.263(5) 0.7715(9) -0.061(3) 0.041(8) Uiso 1 1 d
C4B C -0.5647(4) 0.78034(6) -0.00230(19) 0.0246(4) Uani 1 1 d
H4B H -0.597(4) 0.8047(8) -0.045(2) 0.028(6) Uiso 1 1 d
C5B C -0.7096(4) 0.76444(6) 0.0718(2) 0.0242(4) Uani 1 1 d
H5B H -0.842(5) 0.7769(8) 0.081(2) 0.033(7) Uiso 1 1 d
C6B C -0.6553(3) 0.72810(6) 0.13646(18) 0.0206(4) Uani 1 1 d
H6B H -0.755(4) 0.7166(8) 0.188(2) 0.026(6) Uiso 1 1 d
C7B C -0.4457(3) 0.61841(6) 0.10200(17) 0.0194(4) Uani 1 1 d
C8B C -0.6473(4) 0.59697(7) 0.0999(2) 0.0262(4) Uani 1 1 d
H8B H -0.753(4) 0.6049(8) 0.155(2) 0.030(7) Uiso 1 1 d
C9B C -0.6979(4) 0.56467(7) 0.0191(2) 0.0334(5) Uani 1 1 d
H9B H -0.831(5) 0.5493(10) 0.018(3) 0.049(8) Uiso 1 1 d
C10B C -0.5488(5) 0.55366(7) -0.0592(2) 0.0352(6) Uani 1 1 d
H10B H -0.586(5) 0.5325(9) -0.117(3) 0.044(8) Uiso 1 1 d
C11B C -0.3493(5) 0.57519(8) -0.0578(2) 0.0344(5) Uani 1 1 d
H11B H -0.248(5) 0.5693(9) -0.114(3) 0.048(8) Uiso 1 1 d
C12B C -0.2954(4) 0.60751(7) 0.0227(2) 0.0269(5) Uani 1 1 d
H12B H -0.156(4) 0.6216(8) 0.026(2) 0.027(6) Uiso 1 1 d

loop_
_atom_site_aniso_label
_atom_site_aniso_U_11
_atom_site_aniso_U_22
_atom_site_aniso_U_33
_atom_site_aniso_U_23
_atom_site_aniso_U_13
_atom_site_aniso_U_12
P1A 0.0170(2) 0.0137(2) 0.0162(2) -0.00028(17) 0.00180(17) 0.00063(17)
S1A 0.0219(2) 0.0214(2) 0.0227(2) -0.00001(19) 0.00769(19) 0.00244(19)
C1A 0.0196(9) 0.0125(8) 0.0155(9) 0.0012(7) 0.0008(7) 0.0004(7)
C2A 0.0204(9) 0.0179(9) 0.0219(10) 0.0023(7) 0.0057(8) -0.0011(7)
C3A 0.0263(10) 0.0162(9) 0.0238(10) 0.0010(8) 0.0017(8) -0.0045(8)
C4A 0.0303(11) 0.0142(9) 0.0228(10) -0.0037(8) 0.0006(8) 0.0026(8)
C5A 0.0236(10) 0.0217(10) 0.0278(11) -0.0041(8) 0.0086(8) 0.0014(8)
C6A 0.0204(9) 0.0188(10) 0.0255(11) -0.0022(8) 0.0040(8) -0.0030(8)
C7A 0.0211(9) 0.0130(8) 0.0167(9) -0.0001(7) 0.0029(7) 0.0023(7)
C8A 0.0188(9) 0.0197(9) 0.0244(10) 0.0019(8) 0.0029(8) 0.0030(7)
C9A 0.0251(10) 0.0236(10) 0.0323(12) 0.0049(9) 0.0104(9) 0.0005(8)
C10A 0.0342(12) 0.0252(11) 0.0229(11) 0.0084(8) 0.0118(9) 0.0070(9)
C11A 0.0302(11) 0.0293(11) 0.0183(10) 0.0029(8) -0.0011(8) 0.0075(9)
C12A 0.0220(10) 0.0222(10) 0.0213(10) -0.0014(8) 0.0001(8) -0.0013(8)
P1B 0.0204(2) 0.0146(2) 0.0157(2) 0.00167(18) 0.00409(18) 0.00134(18)
S1B 0.0232(3) 0.0233(3) 0.0216(3) 0.00309(19) -0.00142(19) 0.00254(19)
C1B 0.0204(9) 0.0134(8) 0.0152(9) 0.0008(7) 0.0011(7) -0.0004(7)
C2B 0.0222(10) 0.0196(9) 0.0217(10) 0.0023(8) 0.0043(8) 0.0009(8)
C3B 0.0302(11) 0.0225(10) 0.0244(11) 0.0058(8) 0.0059(9) -0.0033(9)
C4B 0.0334(11) 0.0145(9) 0.0246(11) 0.0040(8) -0.0008(9) 0.0007(8)
C5B 0.0240(10) 0.0196(10) 0.0285(11) -0.0015(8) 0.0010(8) 0.0055(8)
C6B 0.0214(10) 0.0186(9) 0.0224(10) -0.0007(8) 0.0044(8) -0.0007(8)
C7B 0.0255(10) 0.0136(8) 0.0185(9) 0.0022(7) 0.0006(8) 0.0033(7)
C8B 0.0318(11) 0.0204(10) 0.0268(11) 0.0009(8) 0.0049(9) -0.0024(8)
C9B 0.0412(14) 0.0241(11) 0.0334(13) -0.0001(9) -0.0015(10) -0.0080(10)
C10B 0.0543(16) 0.0227(11) 0.0257(12) -0.0043(9) -0.0059(11) 0.0030(10)
C11B 0.0453(14) 0.0340(13) 0.0239(11) -0.0061(9) 0.0046(10) 0.0123(11)
C12B 0.0289(11) 0.0272(11) 0.0249(11) -0.0009(8) 0.0050(9) 0.0061(9)

loop_
_atom_type_symbol
_atom_type_description
_atom_type_scat_dispersion_real
_atom_type_scat_dispersion_imag
_atom_type_scat_source
C C 0.0033 0.0016 'International Tables Vol C Tables 4.2.6.8 and 6.1.1.4'
H H 0.0000 0.0000 'International Tables Vol C Tables 4.2.6.8 and 6.1.1.4'
P P 0.1023 0.0942 'International Tables Vol C Tables 4.2.6.8 and 6.1.1.4'
S S 0.1246 0.1234 'International Tables Vol C Tables 4.2.6.8 and 6.1.1.4'

loop_
_geom_angle_atom_site_label_1
_geom_angle_atom_site_label_2
_geom_angle_atom_site_label_3
_geom_angle
C7A P1A C1A 105.97(9)
C7A P1A S1A 114.67(7)
C1A P1A S1A 113.92(7)
C7A P1A H1PA 101.5(9)
C1A P1A H1PA 104.9(9)
S1A P1A H1PA 114.5(9)
C2A C1A C6A 119.97(18)
C2A C1A P1A 121.04(15)
C6A C1A P1A 118.99(14)
C1A C2A C3A 119.91(18)
C1A C2A H2A 120.0(14)
C3A C2A H2A 120.1(14)
C4A C3A C2A 120.09(19)
C4A C3A H3A 120.0(15)
C2A C3A H3A 119.8(15)
C3A C4A C5A 120.11(19)
C3A C4A H4A 119.9(16)
C5A C4A H4A 120.0(16)
C6A C5A C4A 120.04(19)
C6A C5A H5A 119.6(15)
C4A C5A H5A 120.3(15)
C5A C6A C1A 119.88(19)
C5A C6A H6A 120.3(15)
C1A C6A H6A 119.8(14)
C8A C7A C12A 120.09(18)
C8A C7A P1A 120.28(15)
C12A C7A P1A 119.63(15)
C7A C8A C9A 119.7(2)
C7A C8A H8A 118.1(14)
C9A C8A H8A 122.3(14)
C10A C9A C8A 119.9(2)
C10A C9A H9A 120.8(15)
C8A C9A H9A 119.3(15)
C9A C10A C11A 120.5(2)
C9A C10A H10A 120.5(16)
C11A C10A H10A 119.0(16)
C12A C11A C10A 120.0(2)
C12A C11A H11A 118.9(16)
C10A C11A H11A 121.1(16)
C11A C12A C7A 119.9(2)
C11A C12A H12A 119.5(15)
C7A C12A H12A 120.5(15)
C1B P1B C7B 106.94(9)
C1B P1B S1B 114.49(7)
C7B P1B S1B 113.78(7)
C1B P1B H1PB 102.9(8)
C7B P1B H1PB 103.8(8)
S1B P1B H1PB 113.8(8)
C6B C1B C2B 119.90(18)
C6B C1B P1B 120.75(14)
C2B C1B P1B 119.33(15)
C3B C2B C1B 120.20(19)
C3B C2B H2B 119.2(13)
C1B C2B H2B 120.5(13)
C2B C3B C4B 119.7(2)
C2B C3B H3B 119.7(18)
C4B C3B H3B 120.6(17)
C5B C4B C3B 120.37(19)
C5B C4B H4B 121.1(16)
C3B C4B H4B 118.5(15)
C4B C5B C6B 120.2(2)
C4B C5B H5B 122.3(17)
C6B C5B H5B 117.5(17)
C1B C6B C5B 119.62(19)
C1B C6B H6B 119.3(15)
C5B C6B H6B 121.1(15)
C8B C7B C12B 119.9(2)
C8B C7B P1B 119.88(16)
C12B C7B P1B 120.18(16)
C9B C8B C7B 119.9(2)
C9B C8B H8B 120.4(15)
C7B C8B H8B 119.7(15)
C10B C9B C8B 120.3(2)
C10B C9B H9B 118.5(18)
C8B C9B H9B 121.2(19)
C9B C10B C11B 119.8(2)
C9B C10B H10B 120.6(18)
C11B C10B H10B 119.5(17)
C10B C11B C12B 120.7(2)
C10B C11B H11B 121.5(18)
C12B C11B H11B 117.7(18)
C11B C12B C7B 119.3(2)
C11B C12B H12B 120.9(15)
C7B C12B H12B 119.7(15)

loop_
_geom_bond_atom_site_label_1
_geom_bond_atom_site_label_2
_geom_bond_distance
P1A C7A 1.8070(19)
P1A C1A 1.8112(19)
P1A S1A 1.9560(7)
P1A H1PA 1.33(2)
C1A C2A 1.388(3)
C1A C6A 1.396(3)
C2A C3A 1.395(3)
C2A H2A 0.94(2)
C3A C4A 1.384(3)
C3A H3A 0.96(3)
C4A C5A 1.391(3)
C4A H4A 0.93(3)
C5A C6A 1.389(3)
C5A H5A 0.96(3)
C6A H6A 0.95(2)
C7A C8A 1.395(3)
C7A C12A 1.395(3)
C8A C9A 1.396(3)
C8A H8A 0.98(2)
C9A C10A 1.384(3)
C9A H9A 1.00(3)
C10A C11A 1.392(3)
C10A H10A 0.93(3)
C11A C12A 1.384(3)
C11A H11A 0.95(3)
C12A H12A 0.93(2)
P1B C1B 1.8040(19)
P1B C7B 1.808(2)
P1B S1B 1.9552(7)
P1B H1PB 1.373(18)
C1B C6B 1.391(3)
C1B C2B 1.392(3)
C2B C3B 1.387(3)
C2B H2B 0.95(2)
C3B C4B 1.389(3)
C3B H3B 0.93(3)
C4B C5B 1.380(3)
C4B H4B 0.92(3)
C5B C6B 1.394(3)
C5B H5B 0.91(3)
C6B H6B 0.96(2)
C7B C8B 1.393(3)
C7B C12B 1.395(3)
C8B C9B 1.390(3)
C8B H8B 0.97(3)
C9B C10B 1.383(4)
C9B H9B 0.94(3)
C10B C11B 1.384(4)
C10B H10B 0.95(3)
C11B C12B 1.391(3)
C11B H11B 0.95(3)
C12B H12B 0.95(3)
